data_4100001
_journal_name_full 'Journal of the American Chemical Society'
_journal_paper_doi 10.1021/ja0438821
_journal_year 2005
_chemical_formula_sum 'C14 H25 Cl N2 Ni'
_chemical_formula_weight 315.52
_space_group_IT_number 33
_symmetry_cell_setting orthorhombic
_symmetry_space_group_name_Hall 'P 2c -2n'
_symmetry_space_group_name_H-M 'P n a 21'
_cell_angle_alpha 90.00
_cell_angle_beta 90.00
_cell_angle_gamma 90.00
_cell_formula_units_Z 4
_cell_length_a 11.0032(12)
_cell_length_b 9.6385(11)
_cell_length_c 14.3586(16)
_cell_measurement_temperature 150(2)
_cell_volume 1522.8(3)
_cod_depositor_comments
;
The following automatic conversions were performed:
'_symmetry_cell_setting' value 'Orthorhombic' changed to 'orthorhombic'
according to '/home/saulius/struct/CIF-dictionaries/cif_core.dic'
dictionary named 'cif_core.dic' version 2.4.1 from 2010-06-29.

Automatic conversion script
Id: cif_fix_enum 1527 2010-12-29 10:47:43Z saulius 
;
_cod_database_code 4100001

loop_
_symmetry_equiv_pos_as_xyz
'x, y, z'
'-x, -y, z+1/2'
'x+1/2, -y+1/2, z'
'-x+1/2, y+1/2, z+1/2'

loop_
_atom_site_label
_atom_site_type_symbol
_atom_site_fract_x
_atom_site_fract_y
_atom_site_fract_z
_atom_site_U_iso_or_equiv
_atom_site_adp_type
_atom_site_occupancy
_atom_site_symmetry_multiplicity
_atom_site_calc_flag
_atom_site_refinement_flags
_atom_site_disorder_assembly
_atom_site_disorder_group
Ni1 Ni 0.25371(2) 0.89719(2) 0.78069(3) 0.01845(9) Uani 1 1 d U . .
Cl1 Cl 0.39970(6) 0.90083(5) 0.88861(4) 0.02690(14) Uani 1 1 d U . .
C1 C 0.23109(17) 1.0946(2) 0.7692(2) 0.0172(5) Uani 1 1 d U . .
N2 N 0.28427(16) 1.18379(18) 0.70705(12) 0.0180(4) Uani 1 1 d U . .
C3 C 0.2461(2) 1.3186(3) 0.72409(18) 0.0250(5) Uani 1 1 d U . .
H3 H 0.2685(19) 1.386(2) 0.6912(16) 0.010(6) Uiso 1 1 d . . .
C4 C 0.1726(2) 1.3161(2) 0.79690(17) 0.0242(5) Uani 1 1 d U . .
H4 H 0.136(2) 1.384(2) 0.8255(16) 0.018(6) Uiso 1 1 d . . .
N5 N 0.16085(17) 1.17854(18) 0.82420(13) 0.0182(4) Uani 1 1 d U . .
C6 C 0.3646(2) 1.1475(2) 0.62532(15) 0.0225(5) Uani 1 1 d U . .
C7 C 0.4371(2) 1.0166(3) 0.64563(18) 0.0235(6) Uani 1 1 d U . .
H7A H 0.496(2) 1.006(3) 0.594(2) 0.035(7) Uiso 1 1 d . . .
H7B H 0.481(2) 1.027(2) 0.7032(18) 0.016(6) Uiso 1 1 d . . .
H7C H 0.384(2) 0.936(3) 0.6492(17) 0.020(6) Uiso 1 1 d . . .
C8 C 0.2849(3) 1.1291(4) 0.53991(19) 0.0345(6) Uani 1 1 d U . .
H8A H 0.243(2) 1.209(3) 0.529(2) 0.032(7) Uiso 1 1 d . . .
H8B H 0.222(3) 1.051(3) 0.549(2) 0.041(8) Uiso 1 1 d . . .
H8C H 0.335(3) 1.103(3) 0.490(2) 0.051(9) Uiso 1 1 d . . .
C9 C 0.4542(3) 1.2671(3) 0.6096(2) 0.0306(6) Uani 1 1 d U . .
H9A H 0.416(3) 1.347(3) 0.589(2) 0.041(8) Uiso 1 1 d . . .
H9B H 0.510(2) 1.238(2) 0.5604(18) 0.025(6) Uiso 1 1 d . . .
H9C H 0.507(3) 1.291(3) 0.665(2) 0.036(8) Uiso 1 1 d . . .
C10 C 0.0887(2) 1.1367(2) 0.90838(15) 0.0207(5) Uani 1 1 d U . .
C11 C 0.0377(3) 0.9918(3) 0.8961(2) 0.0333(6) Uani 1 1 d U . .
H11A H -0.006(3) 0.981(3) 0.834(2) 0.045(8) Uiso 1 1 d . . .
H11B H -0.014(3) 0.969(3) 0.950(2) 0.045(8) Uiso 1 1 d . . .
H11C H 0.101(3) 0.931(3) 0.895(3) 0.055(10) Uiso 1 1 d . . .
C12 C 0.1728(3) 1.1424(4) 0.99217(18) 0.0344(6) Uani 1 1 d U . .
H12A H 0.126(3) 1.114(3) 1.050(2) 0.047(8) Uiso 1 1 d . . .
H12B H 0.201(3) 1.245(3) 1.0025(18) 0.037(7) Uiso 1 1 d . . .
H12C H 0.234(3) 1.076(3) 0.990(2) 0.038(9) Uiso 1 1 d . . .
C13 C -0.0170(3) 1.2360(4) 0.9206(2) 0.0431(8) Uani 1 1 d U . .
H13A H -0.059(4) 1.254(4) 0.868(3) 0.079(13) Uiso 1 1 d . . .
H13B H 0.015(3) 1.328(4) 0.936(2) 0.057(10) Uiso 1 1 d . . .
H13C H -0.072(3) 1.200(3) 0.970(2) 0.044(8) Uiso 1 1 d . . .
C14 C 0.2640(3) 0.6856(3) 0.7633(2) 0.0385(8) Uani 1 1 d U . .
H14A H 0.330(3) 0.689(3) 0.711(2) 0.048(8) Uiso 1 1 d . . .
H14B H 0.265(3) 0.638(3) 0.819(2) 0.048(10) Uiso 1 1 d . . .
C15 C 0.1504(3) 0.7368(3) 0.7463(2) 0.0418(7) Uani 1 1 d U . .
H15 H 0.082(3) 0.721(3) 0.791(2) 0.067(9) Uiso 1 1 d . . .
C16 C 0.1332(3) 0.8450(3) 0.68317(18) 0.0317(6) Uani 1 1 d U . .
H16A H 0.061(3) 0.895(3) 0.680(2) 0.040(8) Uiso 1 1 d . . .
H16B H 0.180(3) 0.846(3) 0.624(2) 0.051(8) Uiso 1 1 d . . .

loop_
_atom_site_aniso_label
_atom_site_aniso_U_11
_atom_site_aniso_U_22
_atom_site_aniso_U_33
_atom_site_aniso_U_23
_atom_site_aniso_U_13
_atom_site_aniso_U_12
Ni1 0.02157(14) 0.01495(13) 0.01882(14) -0.00066(18) 0.00017(12) 0.00004(11)
Cl1 0.0277(3) 0.0276(3) 0.0253(3) 0.0022(3) -0.0058(3) 0.0033(2)
C1 0.0166(10) 0.0213(9) 0.0138(14) -0.0022(10) -0.0014(10) -0.0017(8)
N2 0.0205(9) 0.0151(9) 0.0184(9) 0.0019(7) 0.0010(8) 0.0019(7)
C3 0.0344(13) 0.0171(12) 0.0236(13) 0.0060(11) 0.0052(10) -0.0015(10)
C4 0.0316(12) 0.0159(10) 0.0251(14) -0.0008(10) 0.0017(11) 0.0049(9)
N5 0.0206(9) 0.0158(9) 0.0181(9) -0.0002(8) 0.0006(7) 0.0027(8)
C6 0.0193(11) 0.0296(13) 0.0187(12) 0.0025(10) 0.0032(9) 0.0019(9)
C7 0.0226(13) 0.0247(14) 0.0232(14) 0.0013(10) 0.0046(11) 0.0008(11)
C8 0.0325(15) 0.0497(19) 0.0212(13) 0.0011(12) 0.0005(12) 0.0098(14)
C9 0.0333(15) 0.0257(14) 0.0328(15) 0.0094(13) 0.0087(14) 0.0019(11)
C10 0.0214(11) 0.0246(11) 0.0161(13) 0.0019(9) 0.0038(9) 0.0029(9)
C11 0.0342(14) 0.0398(15) 0.0259(16) 0.0012(14) 0.0105(13) -0.0109(12)
C12 0.0332(15) 0.0503(18) 0.0197(13) -0.0005(12) -0.0011(11) -0.0036(14)
C13 0.0448(19) 0.049(2) 0.0356(18) 0.0119(14) 0.0193(15) 0.0208(16)
C14 0.0560(17) 0.0205(12) 0.039(2) -0.0075(12) -0.0007(14) -0.0027(12)
C15 0.0466(16) 0.0304(14) 0.0485(16) -0.0103(12) -0.0021(13) -0.0147(13)
C16 0.0306(14) 0.0341(15) 0.0303(15) -0.0091(12) -0.0075(11) -0.0054(12)
